data_7209726
loop_
_publ_author_name
'Li, Xinfa'
'Zhao, Huajun'
'Zeng, Qihua'

_publ_section_title
;
 Chirality and absolute helicity in a pair of enantiomeric amino acid
 derivatives and their complexes: structures, chiroptical, and
 photoluminescent properties
;
_journal_issue 18
_journal_name_full CrystEngComm
_journal_page_first 3593
_journal_paper_doi 10.1039/c3ce27028a
_journal_volume 15
_journal_year 2013
_chemical_absolute_configuration rmad
_chemical_formula_moiety 'C11 H13 Cu N O5, H2 O'
_chemical_formula_sum 'C11 H15 Cu N O6'
_chemical_formula_weight 320.78
_chemical_name_systematic
;
?
;
_space_group_IT_number 78
_symmetry_cell_setting tetragonal
_symmetry_space_group_name_Hall 'P 4cw'
_symmetry_space_group_name_H-M 'P 43'
_atom_sites_solution_hydrogens geom
_atom_sites_solution_primary direct
_atom_sites_solution_secondary difmap
_audit_creation_method SHELXL-97
_cell_angle_alpha 90.00
_cell_angle_beta 90.00
_cell_angle_gamma 90.00
_cell_formula_units_Z 4
_cell_length_a 7.5402(2)
_cell_length_b 7.5402(2)
_cell_length_c 22.7232(1)
_cell_measurement_reflns_used 3596
_cell_measurement_temperature 293(2)
_cell_measurement_theta_max 27.4835
_cell_measurement_theta_min 2.7009
_cell_volume 1291.92(5)
_computing_cell_refinement 'CrystalClear (Rigaku Inc., 2007)'
_computing_data_collection 'CrystalClear (Rigaku Inc., 2007)'
_computing_data_reduction 'CrystalClear (Rigaku Inc., 2007)'
_computing_molecular_graphics 'Bruker SHELXTL'
_computing_publication_material 'Bruker SHELXTL'
_computing_structure_refinement 'SHELXL-97 (Sheldrick, 1997)'
_computing_structure_solution 'SHELXS-97 (Sheldrick, 1990)'
_diffrn_ambient_temperature 293(2)
_diffrn_measured_fraction_theta_full 0.995
_diffrn_measured_fraction_theta_max 0.995
_diffrn_measurement_device_type 'CCD area detector'
_diffrn_measurement_method '\w scans'
_diffrn_radiation_monochromator graphite
_diffrn_radiation_source 'fine-focus sealed tube'
_diffrn_radiation_type MoK\a
_diffrn_radiation_wavelength 0.71073
_diffrn_reflns_av_R_equivalents 0.0401
_diffrn_reflns_av_sigmaI/netI 0.0411
_diffrn_reflns_limit_h_max 9
_diffrn_reflns_limit_h_min -9
_diffrn_reflns_limit_k_max 9
_diffrn_reflns_limit_k_min -9
_diffrn_reflns_limit_l_max 29
_diffrn_reflns_limit_l_min -24
_diffrn_reflns_number 10145
_diffrn_reflns_theta_full 27.51
_diffrn_reflns_theta_max 27.51
_diffrn_reflns_theta_min 2.85
_diffrn_standards_interval_count none
_diffrn_standards_interval_time none
_exptl_absorpt_coefficient_mu 1.712
_exptl_absorpt_correction_T_max 0.6076
_exptl_absorpt_correction_T_min 0.5475
_exptl_absorpt_correction_type multi-scan
_exptl_absorpt_process_details 'CrystalClear (Rigaku Inc., 2007)'
_exptl_crystal_colour dark-blue
_exptl_crystal_density_diffrn 1.649
_exptl_crystal_density_method 'not measured'
_exptl_crystal_description prism
_exptl_crystal_F_000 660
_exptl_crystal_size_max 0.40
_exptl_crystal_size_mid 0.30
_exptl_crystal_size_min 0.30
_refine_diff_density_max 0.269
_refine_diff_density_min -0.514
_refine_diff_density_rms 0.060
_refine_ls_abs_structure_details 'Flack H D (1983), Acta Cryst. A39, 876-881'
_refine_ls_abs_structure_Flack -0.004(16)
_refine_ls_extinction_method none
_refine_ls_goodness_of_fit_ref 1.008
_refine_ls_hydrogen_treatment constr
_refine_ls_matrix_type full
_refine_ls_number_parameters 173
_refine_ls_number_reflns 2847
_refine_ls_number_restraints 1
_refine_ls_restrained_S_all 1.008
_refine_ls_R_factor_all 0.0370
_refine_ls_R_factor_gt 0.0356
_refine_ls_shift/su_max 0.000
_refine_ls_shift/su_mean 0.000
_refine_ls_structure_factor_coef Fsqd
_refine_ls_weighting_details 'calc w=1/[\s^2^(Fo^2^)+(0.0380P)^2^+0.6300P] where P=(Fo^2^+2Fc^2^)/3'
_refine_ls_weighting_scheme calc
_refine_ls_wR_factor_gt 0.0832
_refine_ls_wR_factor_ref 0.0845
_reflns_number_gt 2736
_reflns_number_total 2847
_reflns_threshold_expression >2sigma(I)
_cod_data_source_file c3ce27028a.txt
_cod_data_source_block 2L
_cod_original_cell_volume 1291.92(7)
_cod_original_sg_symbol_H-M P4(3)
_cod_database_code 7209726

loop_
_symmetry_equiv_pos_as_xyz
'x, y, z'
'-y, x, z+3/4'
'-x, -y, z+1/2'
'y, -x, z+1/4'

loop_
_atom_site_label
_atom_site_type_symbol
_atom_site_fract_x
_atom_site_fract_y
_atom_site_fract_z
_atom_site_U_iso_or_equiv
_atom_site_adp_type
_atom_site_occupancy
_atom_site_symmetry_multiplicity
_atom_site_calc_flag
_atom_site_refinement_flags
Cu1 Cu 0.34321(5) 0.19118(4) 0.102059(18) 0.03067(11) Uani 1 1 d .
O1 O 0.3316(3) 0.0208(3) 0.03759(12) 0.0382(5) Uani 1 1 d .
O2 O 0.6227(3) 0.0041(3) 0.05046(12) 0.0433(6) Uani 1 1 d .
O3 O 0.3011(3) 0.3702(3) 0.16047(11) 0.0353(5) Uani 1 1 d .
O4 O 0.2983(4) 0.6624(3) 0.17323(11) 0.0387(6) Uani 1 1 d .
O5 O 0.2796(6) 0.0130(4) 0.15871(15) 0.0816(14) Uani 1 1 d .
H5A H 0.2856 -0.0987 0.1632 0.098 Uiso 1 1 d R
H5B H 0.2285 0.0407 0.1908 0.098 Uiso 1 1 d R
O6 O -0.0299(4) 0.1160(5) 0.01442(16) 0.0621(8) Uani 1 1 d .
H6C H -0.1148 0.0957 0.0381 0.093 Uiso 1 1 d R
H6B H 0.0774 0.0881 0.0211 0.093 Uiso 1 1 d R
N1 N 0.6048(3) -0.5822(3) -0.19928(12) 0.0261(5) Uani 1 1 d .
H1A H 0.6264 -0.6221 -0.2364 0.031 Uiso 1 1 calc R
C1 C 0.4877(5) -0.0267(4) 0.02104(16) 0.0336(7) Uani 1 1 d .
C2 C 0.5014(5) -0.1261(4) -0.03554(16) 0.0318(7) Uani 1 1 d .
C3 C 0.3551(5) -0.1701(4) -0.06931(17) 0.0357(7) Uani 1 1 d .
H3A H 0.2421 -0.1402 -0.0562 0.043 Uiso 1 1 calc R
C4 C 0.3749(4) -0.2583(4) -0.12235(16) 0.0347(7) Uani 1 1 d .
H4A H 0.2748 -0.2890 -0.1439 0.042 Uiso 1 1 calc R
C5 C 0.5423(4) -0.3016(4) -0.14391(16) 0.0293(6) Uani 1 1 d .
C6 C 0.6891(4) -0.2581(5) -0.10935(17) 0.0371(8) Uani 1 1 d .
H6A H 0.8022 -0.2875 -0.1224 0.044 Uiso 1 1 calc R
C7 C 0.6693(5) -0.1724(5) -0.05622(18) 0.0379(8) Uani 1 1 d .
H7A H 0.7690 -0.1451 -0.0339 0.045 Uiso 1 1 calc R
C8 C 0.5679(4) -0.3870(4) -0.20285(15) 0.0309(6) Uani 1 1 d .
H8A H 0.6658 -0.3293 -0.2228 0.037 Uiso 1 1 calc R
H8B H 0.4620 -0.3684 -0.2263 0.037 Uiso 1 1 calc R
C9 C 0.3067(4) 0.5296(4) 0.14098(15) 0.0282(6) Uani 1 1 d .
C10 C 0.4493(4) -0.6808(4) -0.17583(15) 0.0277(6) Uani 1 1 d .
H10A H 0.3402 -0.6162 -0.1853 0.033 Uiso 1 1 calc R
C11 C 0.4410(5) -0.8655(5) -0.20227(18) 0.0428(8) Uani 1 1 d .
H11A H 0.4335 -0.8567 -0.2443 0.064 Uiso 1 1 calc R
H11B H 0.3384 -0.9263 -0.1875 0.064 Uiso 1 1 calc R
H11C H 0.5459 -0.9302 -0.1917 0.064 Uiso 1 1 calc R

loop_
_atom_site_aniso_label
_atom_site_aniso_U_11
_atom_site_aniso_U_22
_atom_site_aniso_U_33
_atom_site_aniso_U_23
_atom_site_aniso_U_13
_atom_site_aniso_U_12
Cu1 0.0441(2) 0.02321(16) 0.02470(19) -0.00164(15) 0.00475(17) 0.00038(14)
O1 0.0471(13) 0.0317(11) 0.0358(15) -0.0073(10) 0.0056(11) -0.0003(10)
O2 0.0506(14) 0.0449(13) 0.0343(15) -0.0104(12) -0.0048(12) 0.0002(11)
O3 0.0585(15) 0.0248(10) 0.0226(12) 0.0015(9) 0.0050(11) -0.0005(10)
O4 0.0595(15) 0.0267(10) 0.0299(14) -0.0051(9) 0.0015(11) 0.0035(10)
O5 0.175(4) 0.0246(12) 0.045(2) 0.0017(12) 0.051(2) 0.0045(17)
O6 0.0473(16) 0.082(2) 0.057(2) 0.0160(17) 0.0035(14) 0.0035(15)
N1 0.0294(12) 0.0287(12) 0.0202(12) -0.0003(10) 0.0037(10) 0.0002(9)
C1 0.0463(18) 0.0243(13) 0.0301(17) 0.0011(12) 0.0034(15) -0.0010(12)
C2 0.0413(16) 0.0261(13) 0.0279(17) -0.0028(12) 0.0027(14) -0.0002(12)
C3 0.0371(16) 0.0353(16) 0.035(2) -0.0055(13) 0.0058(14) 0.0032(13)
C4 0.0361(16) 0.0335(15) 0.0344(18) -0.0074(13) -0.0042(14) 0.0001(13)
C5 0.0367(14) 0.0263(12) 0.0249(16) -0.0023(13) 0.0027(14) -0.0010(11)
C6 0.0322(16) 0.0451(19) 0.0340(19) -0.0121(15) 0.0016(14) 0.0001(14)
C7 0.0394(17) 0.0463(18) 0.0279(19) -0.0089(15) -0.0022(14) -0.0009(14)
C8 0.0409(16) 0.0285(14) 0.0233(16) 0.0001(12) -0.0012(13) 0.0010(12)
C9 0.0343(15) 0.0280(14) 0.0222(16) -0.0009(12) 0.0008(12) -0.0013(12)
C10 0.0255(13) 0.0305(14) 0.0270(17) 0.0018(13) -0.0020(12) -0.0017(11)
C11 0.053(2) 0.0346(16) 0.040(2) -0.0025(15) -0.0030(18) -0.0099(15)

loop_
_atom_type_symbol
_atom_type_description
_atom_type_scat_dispersion_real
_atom_type_scat_dispersion_imag
_atom_type_scat_source
C C 0.0033 0.0016 'International Tables Vol C Tables 4.2.6.8 and 6.1.1.4'
H H 0.0000 0.0000 'International Tables Vol C Tables 4.2.6.8 and 6.1.1.4'
N N 0.0061 0.0033 'International Tables Vol C Tables 4.2.6.8 and 6.1.1.4'
O O 0.0106 0.0060 'International Tables Vol C Tables 4.2.6.8 and 6.1.1.4'
Cu Cu 0.3201 1.2651 'International Tables Vol C Tables 4.2.6.8 and 6.1.1.4'

loop_
_geom_angle_atom_site_label_1
_geom_angle_atom_site_label_2
_geom_angle_atom_site_label_3
_geom_angle
_geom_angle_site_symmetry_1
_geom_angle_site_symmetry_3
O3 Cu1 O5 89.26(12) . .
O3 Cu1 O1 167.19(11) . .
O5 Cu1 O1 91.81(11) . .
O3 Cu1 N1 84.81(10) . 4_665
O5 Cu1 N1 173.38(14) . 4_665
O1 Cu1 N1 94.62(11) . 4_665
C1 O1 Cu1 111.2(2) . .
C9 O3 Cu1 114.5(2) . .
Cu1 O5 H5A 139.5 . .
Cu1 O5 H5B 121.0 . .
H5A O5 H5B 99.5 . .
H6C O6 H6B 124.0 . .
C10 N1 C8 111.3(2) . .
C10 N1 Cu1 104.78(19) . 2_644
C8 N1 Cu1 116.60(19) . 2_644
C10 N1 H1A 107.9 . .
C8 N1 H1A 107.9 . .
Cu1 N1 H1A 107.9 2_644 .
O2 C1 O1 122.8(3) . .
O2 C1 C2 120.1(3) . .
O1 C1 C2 117.1(3) . .
C3 C2 C7 118.5(3) . .
C3 C2 C1 122.9(3) . .
C7 C2 C1 118.6(3) . .
C4 C3 C2 120.8(3) . .
C4 C3 H3A 119.6 . .
C2 C3 H3A 119.6 . .
C3 C4 C5 121.1(3) . .
C3 C4 H4A 119.4 . .
C5 C4 H4A 119.4 . .
C4 C5 C6 117.7(3) . .
C4 C5 C8 122.1(3) . .
C6 C5 C8 120.1(3) . .
C7 C6 C5 121.2(3) . .
C7 C6 H6A 119.4 . .
C5 C6 H6A 119.4 . .
C6 C7 C2 120.7(3) . .
C6 C7 H7A 119.6 . .
C2 C7 H7A 119.6 . .
C5 C8 N1 113.4(3) . .
C5 C8 H8A 108.9 . .
N1 C8 H8A 108.9 . .
C5 C8 H8B 108.9 . .
N1 C8 H8B 108.9 . .
H8A C8 H8B 107.7 . .
O4 C9 O3 123.4(3) . .
O4 C9 C10 120.3(3) . 4_665
O3 C9 C10 116.3(3) . 4_665
N1 C10 C11 110.5(3) . .
N1 C10 C9 107.7(3) . 2_644
C11 C10 C9 109.9(3) . 2_644
N1 C10 H10A 109.6 . .
C11 C10 H10A 109.6 . .
C9 C10 H10A 109.6 2_644 .
C10 C11 H11A 109.5 . .
C10 C11 H11B 109.5 . .
H11A C11 H11B 109.5 . .
C10 C11 H11C 109.5 . .
H11A C11 H11C 109.5 . .
H11B C11 H11C 109.5 . .

loop_
_geom_bond_atom_site_label_1
_geom_bond_atom_site_label_2
_geom_bond_distance
_geom_bond_site_symmetry_2
Cu1 O3 1.919(2) .
Cu1 O5 1.922(3) .
Cu1 O1 1.950(3) .
Cu1 N1 2.011(3) 4_665
O1 C1 1.287(4) .
O2 C1 1.240(4) .
O3 C9 1.282(4) .
O4 C9 1.243(4) .
O5 H5A 0.8499 .
O5 H5B 0.8499 .
O6 H6C 0.8499 .
O6 H6B 0.8499 .
N1 C10 1.487(4) .
N1 C8 1.500(4) .
N1 Cu1 2.011(3) 2_644
N1 H1A 0.9100 .
C1 C2 1.491(5) .
C2 C3 1.384(5) .
C2 C7 1.395(5) .
C3 C4 1.384(5) .
C3 H3A 0.9300 .
C4 C5 1.393(4) .
C4 H4A 0.9300 .
C5 C6 1.397(5) .
C5 C8 1.498(5) .
C6 C7 1.377(5) .
C6 H6A 0.9300 .
C7 H7A 0.9300 .
C8 H8A 0.9700 .
C8 H8B 0.9700 .
C9 C10 1.529(4) 4_665
C10 C11 1.518(4) .
C10 C9 1.529(4) 2_644
C10 H10A 0.9800 .
C11 H11A 0.9600 .
C11 H11B 0.9600 .
C11 H11C 0.9600 .

loop_
_geom_hbond_atom_site_label_D
_geom_hbond_atom_site_label_H
_geom_hbond_atom_site_label_A
_geom_hbond_distance_DH
_geom_hbond_distance_HA
_geom_hbond_distance_DA
_geom_hbond_angle_DHA
_geom_hbond_site_symmetry_A
O5 H5A O4 0.85 1.82 2.668(4) 179.7 1_545
O5 H5B O6 0.85 1.88 2.703(5) 163.3 4
O6 H6C O2 0.85 2.11 2.871(4) 148.0 1_455
O6 H6B O1 0.85 2.02 2.867(4) 179.6 .
N1 H1A O4 0.91 2.15 3.048(4) 168.0 3_654

loop_
_geom_torsion_atom_site_label_1
_geom_torsion_atom_site_label_2
_geom_torsion_atom_site_label_3
_geom_torsion_atom_site_label_4
_geom_torsion
_geom_torsion_site_symmetry_1
_geom_torsion_site_symmetry_4
O3 Cu1 O1 C1 161.9(4) . .
O5 Cu1 O1 C1 -103.5(3) . .
N1 Cu1 O1 C1 74.9(2) 4_665 .
O5 Cu1 O3 C9 -172.0(3) . .
O1 Cu1 O3 C9 -77.1(5) . .
N1 Cu1 O3 C9 11.0(2) 4_665 .
Cu1 O1 C1 O2 13.8(4) . .
Cu1 O1 C1 C2 -167.5(2) . .
O2 C1 C2 C3 177.6(3) . .
O1 C1 C2 C3 -1.1(5) . .
O2 C1 C2 C7 -4.2(5) . .
O1 C1 C2 C7 177.0(3) . .
C7 C2 C3 C4 0.1(5) . .
C1 C2 C3 C4 178.2(3) . .
C2 C3 C4 C5 -1.4(5) . .
C3 C4 C5 C6 1.9(5) . .
C3 C4 C5 C8 -176.2(3) . .
C4 C5 C6 C7 -1.1(5) . .
C8 C5 C6 C7 177.1(3) . .
C5 C6 C7 C2 -0.2(6) . .
C3 C2 C7 C6 0.8(5) . .
C1 C2 C7 C6 -177.5(3) . .
C4 C5 C8 N1 -102.5(3) . .
C6 C5 C8 N1 79.4(4) . .
C10 N1 C8 C5 65.7(3) . .
Cu1 N1 C8 C5 -54.4(3) 2_644 .
Cu1 O3 C9 O4 -173.4(3) . .
Cu1 O3 C9 C10 8.3(4) . 4_665
C8 N1 C10 C11 148.5(3) . .
Cu1 N1 C10 C11 -84.6(3) 2_644 .
C8 N1 C10 C9 -91.5(3) . 2_644
Cu1 N1 C10 C9 35.4(3) 2_644 2_644
